data_4306152
loop_
_publ_author_name
'Louisa J. E. Stanlake'
'J. David Beard'
'Laurel L. Schafer'

_publ_section_title
;
Rare-Earth Amidate Complexes. Easily Accessed Initiators For
\e-Caprolactone Ring-Opening Polymerization
;
_journal_name_full 'Inorganic Chemistry'
_journal_page_first 8062
_journal_page_last 8068
_journal_paper_doi 10.1021/ic8010635
_journal_volume 47
_journal_year 2008
_chemical_formula_moiety 'C39 H54 N3 O3 Y'
_chemical_formula_sum 'C39 H54 N3 O3 Y'
_chemical_formula_weight 701.76
_chemical_name_systematic
;
 ?
;
_space_group_IT_number 2
_symmetry_cell_setting triclinic
_symmetry_space_group_name_Hall '-P 1'
_symmetry_space_group_name_H-M 'P -1'
_atom_sites_solution_hydrogens geom
_atom_sites_solution_primary direct
_atom_sites_solution_secondary difmap
_audit_creation_method SHELXL-97
_cell_angle_alpha 72.359(5)
_cell_angle_beta 82.746(5)
_cell_angle_gamma 67.121(5)
_cell_formula_units_Z 2
_cell_length_a 11.958(5)
_cell_length_b 12.327(5)
_cell_length_c 16.445(5)
_cell_measurement_reflns_used 6934
_cell_measurement_temperature 173(2)
_cell_measurement_theta_max 22.368
_cell_measurement_theta_min 2.554
_cell_volume 2128.3(14)
_computing_structure_refinement 'SHELXL-97 (Sheldrick, 1997)'
_diffrn_ambient_temperature 173(2)
_diffrn_measured_fraction_theta_full 0.979
_diffrn_measured_fraction_theta_max 0.979
_diffrn_measurement_device_type 'Bruker X8 APEX II'
_diffrn_measurement_method 'area detector'
_diffrn_radiation_monochromator graphite
_diffrn_radiation_source 'fine-focus sealed tube'
_diffrn_radiation_type MoK\a
_diffrn_radiation_wavelength 0.71073
_diffrn_reflns_av_R_equivalents 0.0681
_diffrn_reflns_av_sigmaI/netI 0.0554
_diffrn_reflns_limit_h_max 12
_diffrn_reflns_limit_h_min -10
_diffrn_reflns_limit_k_max 13
_diffrn_reflns_limit_k_min -12
_diffrn_reflns_limit_l_max 17
_diffrn_reflns_limit_l_min -17
_diffrn_reflns_number 31989
_diffrn_reflns_theta_full 22.59
_diffrn_reflns_theta_max 22.59
_diffrn_reflns_theta_min 2.08
_exptl_absorpt_coefficient_mu 1.404
_exptl_absorpt_correction_T_max 0.8101
_exptl_absorpt_correction_T_min 0.5303
_exptl_absorpt_correction_type multi-scan
_exptl_crystal_colour colourless
_exptl_crystal_density_diffrn 1.095
_exptl_crystal_density_method 'not measured'
_exptl_crystal_description prism
_exptl_crystal_F_000 744
_exptl_crystal_size_max 0.25
_exptl_crystal_size_mid 0.20
_exptl_crystal_size_min 0.15
_platon_squeeze_details
;
;
_refine_diff_density_max 4.920
_refine_diff_density_min -1.065
_refine_diff_density_rms 0.158
_refine_ls_extinction_method none
_refine_ls_goodness_of_fit_ref 1.179
_refine_ls_hydrogen_treatment constr
_refine_ls_matrix_type full
_refine_ls_number_parameters 421
_refine_ls_number_reflns 5524
_refine_ls_number_restraints 0
_refine_ls_restrained_S_all 1.179
_refine_ls_R_factor_all 0.1071
_refine_ls_R_factor_gt 0.0953
_refine_ls_shift/su_max 0.000
_refine_ls_shift/su_mean 0.000
_refine_ls_structure_factor_coef Fsqd
_refine_ls_weighting_details 'calc w=1/[\s^2^(Fo^2^)+(0.2000P)^2^+0.0000P] where P=(Fo^2^+2Fc^2^)/3'
_refine_ls_weighting_scheme calc
_refine_ls_wR_factor_gt 0.2555
_refine_ls_wR_factor_ref 0.2680
_reflns_number_gt 4617
_reflns_number_total 5524
_reflns_threshold_expression >2sigma(I)
_cod_data_source_file ic8010635_si_001_2.cif
_cod_data_source_block ls028
_cod_depositor_comments
;
The following automatic conversions were performed:
'_symmetry_cell_setting' value 'Triclinic' changed to 'triclinic'
according to '/home/saulius/struct/CIF-dictionaries/cif_core.dic'
dictionary named 'cif_core.dic' version 2.4.1 from 2010-06-29.

Automatic conversion script
Id: cif_fix_enum 1527 2010-12-29 10:47:43Z saulius 
;
_cod_database_code 4306152

loop_
_symmetry_equiv_pos_as_xyz
'x, y, z'
'-x, -y, -z'

loop_
_atom_site_label
_atom_site_type_symbol
_atom_site_fract_x
_atom_site_fract_y
_atom_site_fract_z
_atom_site_U_iso_or_equiv
_atom_site_adp_type
_atom_site_occupancy
_atom_site_symmetry_multiplicity
_atom_site_calc_flag
_atom_site_refinement_flags
_atom_site_disorder_assembly
_atom_site_disorder_group
Y1 Y 0.49001(5) 0.07775(5) 0.37924(4) 0.0196(3) Uani 1 1 d . . .
O2 O 0.5991(4) 0.1984(4) 0.3618(3) 0.0272(11) Uani 1 1 d . . .
O3 O 0.3795(4) 0.0522(4) 0.5103(3) 0.0211(10) Uani 1 1 d . . .
O1 O 0.5501(4) -0.0844(4) 0.3251(3) 0.0242(11) Uani 1 1 d . . .
N2 N 0.4019(5) 0.3042(5) 0.3554(3) 0.0269(14) Uani 1 1 d . . .
N3 N 0.2846(5) 0.0678(5) 0.3976(3) 0.0228(13) Uani 1 1 d . . .
N1 N 0.5221(5) 0.0888(5) 0.2273(3) 0.0272(14) Uani 1 1 d . . .
C28 C 0.1661(6) 0.0737(6) 0.5381(4) 0.0259(16) Uani 1 1 d . . .
C14 C 0.5122(7) 0.3036(6) 0.3515(4) 0.0279(17) Uani 1 1 d . . .
C31 C 0.1923(6) 0.0850(7) 0.6236(4) 0.0282(17) Uani 1 1 d . . .
H31A H 0.2130 0.1558 0.6137 0.042 Uiso 0.50 1 calc PR . .
H31B H 0.2588 0.0129 0.6509 0.042 Uiso 0.50 1 calc PR . .
H31C H 0.1215 0.0932 0.6597 0.042 Uiso 0.50 1 calc PR . .
H31D H 0.1826 0.0188 0.6692 0.042 Uiso 0.50 1 calc PR . .
H31E H 0.1367 0.1617 0.6320 0.042 Uiso 0.50 1 calc PR . .
H31F H 0.2740 0.0814 0.6232 0.042 Uiso 0.50 1 calc PR . .
C1 C 0.5564(6) -0.0296(6) 0.2455(4) 0.0254(16) Uani 1 1 d . . .
C32 C 0.2037(6) 0.0548(7) 0.3500(4) 0.0319(18) Uani 1 1 d . . .
C37 C 0.1151(7) 0.1539(8) 0.2980(5) 0.038(2) Uani 1 1 d . . .
C27 C 0.2781(6) 0.0628(6) 0.4782(4) 0.0244(16) Uani 1 1 d . . .
C20 C 0.2404(8) 0.4321(7) 0.4296(5) 0.043(2) Uani 1 1 d . . .
C11 C 0.6147(7) 0.2124(7) 0.1174(5) 0.0379(19) Uani 1 1 d . . .
C24 C 0.2329(8) 0.4765(7) 0.2758(5) 0.044(2) Uani 1 1 d . . .
C29 C 0.1343(6) -0.0378(7) 0.5550(5) 0.0297(17) Uani 1 1 d . . .
H29A H 0.0650 -0.0303 0.5925 0.045 Uiso 0.50 1 calc PR . .
H29B H 0.2018 -0.1096 0.5811 0.045 Uiso 0.50 1 calc PR . .
H29C H 0.1157 -0.0448 0.5021 0.045 Uiso 0.50 1 calc PR . .
H29D H 0.1900 -0.0928 0.5247 0.045 Uiso 0.50 1 calc PR . .
H29E H 0.0532 -0.0135 0.5360 0.045 Uiso 0.50 1 calc PR . .
H29F H 0.1393 -0.0783 0.6151 0.045 Uiso 0.50 1 calc PR . .
C33 C 0.2224(7) -0.0659(7) 0.3508(5) 0.0358(19) Uani 1 1 d . . .
C6 C 0.5183(7) 0.1754(6) 0.1449(4) 0.0276(17) Uani 1 1 d . . .
C25 C 0.3038(8) 0.3578(7) 0.5131(5) 0.040(2) Uani 1 1 d . . .
H25A H 0.2507 0.3800 0.5592 0.059 Uiso 1 1 calc R . .
H25B H 0.3760 0.3738 0.5143 0.059 Uiso 1 1 calc R . .
H25C H 0.3253 0.2723 0.5190 0.059 Uiso 1 1 calc R . .
C30 C 0.0576(6) 0.1896(7) 0.4974(5) 0.0371(19) Uani 1 1 d . . .
H30A H 0.0785 0.2604 0.4868 0.056 Uiso 0.50 1 calc PR . .
H30B H -0.0111 0.1968 0.5354 0.056 Uiso 0.50 1 calc PR . .
H30C H 0.0378 0.1838 0.4445 0.056 Uiso 0.50 1 calc PR . .
H30D H -0.0084 0.1669 0.4910 0.056 Uiso 0.50 1 calc PR . .
H30E H 0.0812 0.2305 0.4424 0.056 Uiso 0.50 1 calc PR . .
H30F H 0.0324 0.2435 0.5334 0.056 Uiso 0.50 1 calc PR . .
C21 C 0.1300(8) 0.5268(8) 0.4290(6) 0.056(3) Uani 1 1 d . . .
H21 H 0.0954 0.5435 0.4798 0.067 Uiso 1 1 calc R . .
C19 C 0.2931(7) 0.4074(6) 0.3526(5) 0.0314(18) Uani 1 1 d . . .
C26 C 0.2850(9) 0.4525(8) 0.1919(5) 0.051(2) Uani 1 1 d . . .
H26A H 0.3351 0.4995 0.1676 0.076 Uiso 1 1 calc R . .
H26B H 0.2201 0.4760 0.1535 0.076 Uiso 1 1 calc R . .
H26C H 0.3330 0.3669 0.2010 0.076 Uiso 1 1 calc R . .
C34 C 0.1493(8) -0.0820(10) 0.2984(5) 0.053(3) Uani 1 1 d . . .
H34 H 0.1596 -0.1609 0.2987 0.064 Uiso 1 1 calc R . .
C38 C 0.3194(7) -0.1731(8) 0.4044(5) 0.045(2) Uani 1 1 d . . .
H38A H 0.3972 -0.1685 0.3857 0.068 Uiso 1 1 calc R . .
H38B H 0.3171 -0.2476 0.3988 0.068 Uiso 1 1 calc R . .
H38C H 0.3061 -0.1723 0.4630 0.068 Uiso 1 1 calc R . .
C7 C 0.4134(7) 0.2227(7) 0.0955(5) 0.0383(19) Uani 1 1 d . . .
C15 C 0.5545(8) 0.4141(7) 0.3316(5) 0.0373(19) Uani 1 1 d . . .
C13 C 0.7301(8) 0.1560(8) 0.1670(5) 0.048(2) Uani 1 1 d . . .
H13A H 0.7124 0.1652 0.2237 0.073 Uiso 1 1 calc R . .
H13B H 0.7847 0.1964 0.1392 0.073 Uiso 1 1 calc R . .
H13C H 0.7672 0.0705 0.1699 0.073 Uiso 1 1 calc R . .
C2 C 0.6042(8) -0.1146(7) 0.1865(5) 0.040(2) Uani 1 1 d . . .
C8 C 0.4061(9) 0.3117(8) 0.0192(5) 0.050(2) Uani 1 1 d . . .
H8 H 0.3380 0.3432 -0.0149 0.060 Uiso 1 1 calc R . .
C5 C 0.6221(8) -0.0546(8) 0.0929(5) 0.043(2) Uani 1 1 d . . .
H5A H 0.6507 -0.1155 0.0622 0.064 Uiso 0.50 1 calc PR . .
H5B H 0.6806 -0.0172 0.0878 0.064 Uiso 0.50 1 calc PR . .
H5C H 0.5462 0.0069 0.0695 0.064 Uiso 0.50 1 calc PR . .
H5D H 0.6009 0.0316 0.0841 0.064 Uiso 0.50 1 calc PR . .
H5E H 0.5711 -0.0667 0.0585 0.064 Uiso 0.50 1 calc PR . .
H5F H 0.7055 -0.0907 0.0768 0.064 Uiso 0.50 1 calc PR . .
C23 C 0.1219(8) 0.5737(8) 0.2773(6) 0.059(3) Uani 1 1 d . . .
H23 H 0.0826 0.6233 0.2262 0.071 Uiso 1 1 calc R . .
C12 C 0.3108(8) 0.1810(9) 0.1235(5) 0.051(2) Uani 1 1 d . . .
H12A H 0.2376 0.2439 0.0970 0.077 Uiso 1 1 calc R . .
H12B H 0.3019 0.1642 0.1844 0.077 Uiso 1 1 calc R . .
H12C H 0.3265 0.1078 0.1073 0.077 Uiso 1 1 calc R . .
C36 C 0.0483(8) 0.1317(10) 0.2458(5) 0.055(3) Uani 1 1 d . . .
H36 H -0.0082 0.1981 0.2090 0.066 Uiso 1 1 calc R . .
C35 C 0.0626(9) 0.0173(12) 0.2465(6) 0.060(3) Uani 1 1 d . . .
H35 H 0.0144 0.0054 0.2124 0.072 Uiso 1 1 calc R . .
C39 C 0.0992(8) 0.2807(8) 0.2910(6) 0.051(2) Uani 1 1 d . . .
H39A H 0.0929 0.3267 0.2319 0.076 Uiso 1 1 calc R . .
H39B H 0.1677 0.2810 0.3155 0.076 Uiso 1 1 calc R . .
H39C H 0.0265 0.3172 0.3209 0.076 Uiso 1 1 calc R . .
C22 C 0.0703(9) 0.5971(8) 0.3524(7) 0.069(3) Uani 1 1 d . . .
H22 H -0.0048 0.6601 0.3522 0.082 Uiso 1 1 calc R . .
C10 C 0.6043(9) 0.3029(8) 0.0402(5) 0.048(2) Uani 1 1 d . . .
H10 H 0.6687 0.3288 0.0206 0.057 Uiso 1 1 calc R . .
C9 C 0.5005(10) 0.3544(9) -0.0070(6) 0.057(3) Uani 1 1 d . . .
H9 H 0.4931 0.4180 -0.0566 0.068 Uiso 1 1 calc R . .
C17 C 0.579(3) 0.446(2) 0.2403(9) 0.223(15) Uani 1 1 d . . .
H17A H 0.6357 0.3749 0.2250 0.335 Uiso 0.50 1 calc PR . .
H17B H 0.6121 0.5090 0.2257 0.335 Uiso 0.50 1 calc PR . .
H17C H 0.5045 0.4753 0.2099 0.335 Uiso 0.50 1 calc PR . .
H17D H 0.5325 0.5312 0.2154 0.335 Uiso 0.50 1 calc PR . .
H17E H 0.5561 0.3972 0.2148 0.335 Uiso 0.50 1 calc PR . .
H17F H 0.6637 0.4308 0.2305 0.335 Uiso 0.50 1 calc PR . .
C18 C 0.6713(19) 0.3748(14) 0.3706(15) 0.220(15) Uani 1 1 d . . .
H18A H 0.7269 0.3031 0.3554 0.329 Uiso 0.50 1 calc PR . .
H18B H 0.6616 0.3561 0.4315 0.329 Uiso 0.50 1 calc PR . .
H18C H 0.7026 0.4393 0.3507 0.329 Uiso 0.50 1 calc PR . .
H18D H 0.6672 0.4292 0.4031 0.329 Uiso 0.50 1 calc PR . .
H18E H 0.7325 0.3762 0.3269 0.329 Uiso 0.50 1 calc PR . .
H18F H 0.6915 0.2930 0.4077 0.329 Uiso 0.50 1 calc PR . .
C3 C 0.5127(14) -0.1753(12) 0.1935(7) 0.099(5) Uani 1 1 d . . .
H3A H 0.5382 -0.2293 0.1575 0.148 Uiso 0.50 1 calc PR . .
H3B H 0.4344 -0.1135 0.1758 0.148 Uiso 0.50 1 calc PR . .
H3C H 0.5078 -0.2214 0.2516 0.148 Uiso 0.50 1 calc PR . .
H3D H 0.4487 -0.1468 0.2324 0.148 Uiso 0.50 1 calc PR . .
H3E H 0.5525 -0.2626 0.2141 0.148 Uiso 0.50 1 calc PR . .
H3F H 0.4791 -0.1547 0.1383 0.148 Uiso 0.50 1 calc PR . .
C16 C 0.4707(19) 0.5195(18) 0.356(2) 0.30(2) Uani 1 1 d . . .
H16A H 0.4586 0.4976 0.4171 0.445 Uiso 0.50 1 calc PR . .
H16B H 0.3946 0.5481 0.3285 0.445 Uiso 0.50 1 calc PR . .
H16C H 0.5030 0.5833 0.3401 0.445 Uiso 0.50 1 calc PR . .
H16D H 0.4456 0.5884 0.3067 0.445 Uiso 0.50 1 calc PR . .
H16E H 0.5095 0.5379 0.3953 0.445 Uiso 0.50 1 calc PR . .
H16F H 0.4011 0.5027 0.3837 0.445 Uiso 0.50 1 calc PR . .
C4 C 0.7244(13) -0.2106(10) 0.2219(7) 0.096(5) Uani 1 1 d . . .
H4A H 0.7569 -0.2660 0.1870 0.144 Uiso 0.50 1 calc PR . .
H4B H 0.7129 -0.2553 0.2791 0.144 Uiso 0.50 1 calc PR . .
H4C H 0.7799 -0.1715 0.2219 0.144 Uiso 0.50 1 calc PR . .
H4D H 0.7429 -0.1958 0.2717 0.144 Uiso 0.50 1 calc PR . .
H4E H 0.7869 -0.2066 0.1796 0.144 Uiso 0.50 1 calc PR . .
H4F H 0.7199 -0.2903 0.2368 0.144 Uiso 0.50 1 calc PR . .

loop_
_atom_site_aniso_label
_atom_site_aniso_U_11
_atom_site_aniso_U_22
_atom_site_aniso_U_33
_atom_site_aniso_U_23
_atom_site_aniso_U_13
_atom_site_aniso_U_12
Y1 0.0130(5) 0.0172(5) 0.0212(5) -0.0037(3) 0.0023(3) 0.0002(3)
O2 0.018(3) 0.020(3) 0.039(3) -0.010(2) 0.009(2) -0.005(2)
O3 0.010(2) 0.020(2) 0.027(3) -0.0052(19) 0.0009(19) 0.0003(19)
O1 0.027(3) 0.017(2) 0.023(3) -0.005(2) 0.004(2) -0.005(2)
N2 0.023(4) 0.019(3) 0.029(3) -0.006(3) 0.004(3) 0.001(3)
N3 0.016(3) 0.019(3) 0.026(3) -0.005(2) 0.001(2) -0.001(2)
N1 0.026(3) 0.025(4) 0.017(3) -0.003(3) 0.002(2) 0.002(3)
C28 0.015(4) 0.027(4) 0.024(4) -0.001(3) 0.004(3) -0.003(3)
C14 0.035(5) 0.016(4) 0.022(4) -0.003(3) 0.009(3) -0.002(4)
C31 0.007(3) 0.035(4) 0.036(4) -0.008(3) 0.009(3) -0.004(3)
C1 0.022(4) 0.026(4) 0.025(4) -0.006(3) -0.002(3) -0.005(3)
C32 0.016(4) 0.052(5) 0.024(4) -0.007(4) 0.007(3) -0.014(4)
C37 0.024(4) 0.061(6) 0.030(4) -0.005(4) 0.000(3) -0.023(4)
C27 0.021(4) 0.013(3) 0.031(4) -0.004(3) 0.003(3) 0.000(3)
C20 0.046(5) 0.020(4) 0.048(5) -0.010(4) 0.009(4) -0.001(4)
C11 0.040(5) 0.036(5) 0.030(4) -0.008(4) 0.006(4) -0.009(4)
C24 0.038(5) 0.028(4) 0.044(5) -0.009(4) 0.000(4) 0.009(4)
C29 0.016(4) 0.034(4) 0.034(4) -0.008(3) 0.008(3) -0.007(3)
C33 0.024(4) 0.049(5) 0.042(5) -0.024(4) 0.017(3) -0.018(4)
C6 0.035(5) 0.027(4) 0.032(4) -0.010(3) 0.002(3) -0.022(4)
C25 0.046(5) 0.029(4) 0.032(4) -0.006(4) 0.006(4) -0.004(4)
C30 0.008(4) 0.042(5) 0.047(5) -0.010(4) 0.001(3) 0.003(3)
C21 0.046(6) 0.043(5) 0.064(6) -0.025(5) 0.010(5) 0.004(5)
C19 0.034(5) 0.014(4) 0.040(5) -0.006(3) 0.008(4) -0.007(3)
C26 0.057(6) 0.044(5) 0.037(5) -0.007(4) -0.007(4) -0.005(4)
C34 0.044(6) 0.095(8) 0.047(5) -0.047(6) 0.023(5) -0.041(6)
C38 0.038(5) 0.042(5) 0.059(6) -0.024(4) 0.023(4) -0.017(4)
C7 0.028(5) 0.035(4) 0.038(5) -0.011(4) -0.001(4) 0.004(4)
C15 0.049(5) 0.027(4) 0.038(5) -0.008(4) 0.010(4) -0.019(4)
C13 0.047(6) 0.060(6) 0.039(5) -0.012(4) 0.007(4) -0.024(5)
C2 0.055(6) 0.035(5) 0.024(4) -0.010(3) 0.004(4) -0.009(4)
C8 0.060(6) 0.043(5) 0.028(5) -0.003(4) -0.014(4) 0.000(5)
C5 0.053(6) 0.043(5) 0.033(4) -0.021(4) 0.014(4) -0.015(4)
C23 0.050(6) 0.035(5) 0.058(6) -0.012(4) -0.010(5) 0.020(4)
C12 0.033(5) 0.067(6) 0.043(5) -0.012(4) -0.005(4) -0.008(4)
C36 0.031(5) 0.086(8) 0.040(5) -0.002(5) -0.005(4) -0.022(5)
C35 0.039(6) 0.124(10) 0.041(5) -0.031(6) 0.005(4) -0.050(7)
C39 0.031(5) 0.056(6) 0.046(5) 0.007(4) -0.012(4) -0.008(4)
C22 0.044(6) 0.037(5) 0.093(8) -0.025(5) -0.003(6) 0.024(5)
C10 0.057(6) 0.052(5) 0.038(5) -0.005(4) 0.011(4) -0.033(5)
C9 0.082(8) 0.052(6) 0.032(5) 0.006(4) 0.006(5) -0.038(6)
C17 0.50(4) 0.25(2) 0.075(10) 0.007(12) 0.009(16) -0.35(3)
C18 0.21(2) 0.084(11) 0.37(3) 0.084(15) -0.21(2) -0.101(14)
C3 0.188(15) 0.096(9) 0.074(8) -0.056(7) 0.054(8) -0.110(11)
C16 0.24(2) 0.182(19) 0.63(5) -0.31(3) 0.33(3) -0.19(2)
C4 0.133(11) 0.054(7) 0.053(6) -0.033(5) -0.009(7) 0.032(7)

loop_
_atom_type_symbol
_atom_type_description
_atom_type_scat_dispersion_real
_atom_type_scat_dispersion_imag
_atom_type_scat_source
C C 0.0033 0.0016 'International Tables Vol C Tables 4.2.6.8 and 6.1.1.4'
H H 0.0000 0.0000 'International Tables Vol C Tables 4.2.6.8 and 6.1.1.4'
N N 0.0061 0.0033 'International Tables Vol C Tables 4.2.6.8 and 6.1.1.4'
O O 0.0106 0.0060 'International Tables Vol C Tables 4.2.6.8 and 6.1.1.4'
Y Y -2.7962 3.5667 'International Tables Vol C Tables 4.2.6.8 and 6.1.1.4'

loop_
_geom_angle_atom_site_label_1
_geom_angle_atom_site_label_2
_geom_angle_atom_site_label_3
_geom_angle
_geom_angle_site_symmetry_1
_geom_angle_site_symmetry_3
_geom_angle_publ_flag
O1 Y1 O2 122.81(16) . . ?
O1 Y1 O3 85.96(16) . 2_656 ?
O2 Y1 O3 85.37(16) . 2_656 ?
O1 Y1 O3 113.86(15) . . ?
O2 Y1 O3 115.51(16) . . ?
O3 Y1 O3 69.86(17) 2_656 . ?
O1 Y1 N1 54.99(17) . . ?
O2 Y1 N1 88.50(18) . . ?
O3 Y1 N1 127.44(17) 2_656 . ?
O3 Y1 N1 152.99(18) . . ?
O1 Y1 N3 87.57(17) . . ?
O2 Y1 N3 145.96(17) . . ?
O3 Y1 N3 114.25(16) 2_656 . ?
O3 Y1 N3 54.08(16) . . ?
N1 Y1 N3 99.16(19) . . ?
O1 Y1 N2 148.93(17) . . ?
O2 Y1 N2 54.90(18) . . ?
O3 Y1 N2 122.30(17) 2_656 . ?
O3 Y1 N2 89.96(16) . . ?
N1 Y1 N2 94.72(18) . . ?
N3 Y1 N2 91.28(18) . . ?
O1 Y1 C1 27.15(17) . . ?
O2 Y1 C1 106.41(18) . . ?
O3 Y1 C1 106.76(18) 2_656 . ?
O3 Y1 C1 137.21(18) . . ?
N1 Y1 C1 27.87(19) . . ?
N3 Y1 C1 94.61(19) . . ?
N2 Y1 C1 122.44(19) . . ?
O1 Y1 C14 141.53(18) . . ?
O2 Y1 C14 26.97(19) . . ?
O3 Y1 C14 104.64(18) 2_656 . ?
O3 Y1 C14 104.45(17) . . ?
N1 Y1 C14 91.53(19) . . ?
N3 Y1 C14 119.15(19) . . ?
N2 Y1 C14 27.9(2) . . ?
C1 Y1 C14 117.1(2) . . ?
O1 Y1 C27 103.28(17) . . ?
O2 Y1 C27 133.60(17) . . ?
O3 Y1 C27 93.36(17) 2_656 . ?
O3 Y1 C27 27.30(17) . . ?
N1 Y1 C27 126.1(2) . . ?
N3 Y1 C27 26.91(18) . . ?
N2 Y1 C27 88.79(18) . . ?
C1 Y1 C27 118.1(2) . . ?
C14 Y1 C27 112.66(19) . . ?
O1 Y1 Y1 102.04(11) . 2_656 ?
O2 Y1 Y1 102.63(12) . 2_656 ?
O3 Y1 Y1 35.61(10) 2_656 2_656 ?
O3 Y1 Y1 34.25(10) . 2_656 ?
N1 Y1 Y1 156.49(13) . 2_656 ?
N3 Y1 Y1 83.24(13) . 2_656 ?
N2 Y1 Y1 108.66(13) . 2_656 ?
C1 Y1 Y1 128.90(14) . 2_656 ?
C14 Y1 Y1 107.84(14) . 2_656 ?
C27 Y1 Y1 58.93(14) . 2_656 ?
C14 O2 Y1 99.8(4) . . ?
C27 O3 Y1 138.2(4) . 2_656 ?
C27 O3 Y1 97.2(4) . . ?
Y1 O3 Y1 110.14(17) 2_656 . ?
C1 O1 Y1 99.6(4) . . ?
C14 N2 C19 126.0(6) . . ?
C14 N2 Y1 88.9(4) . . ?
C19 N2 Y1 144.8(5) . . ?
C27 N3 C32 128.3(6) . . ?
C27 N3 Y1 93.4(4) . . ?
C32 N3 Y1 137.8(4) . . ?
C1 N1 C6 128.3(6) . . ?
C1 N1 Y1 90.3(4) . . ?
C6 N1 Y1 141.3(4) . . ?
C29 C28 C31 108.6(5) . . ?
C29 C28 C30 109.9(6) . . ?
C31 C28 C30 107.8(6) . . ?
C29 C28 C27 110.2(6) . . ?
C31 C28 C27 110.4(6) . . ?
C30 C28 C27 109.9(5) . . ?
O2 C14 N2 116.3(6) . . ?
O2 C14 C15 114.5(6) . . ?
N2 C14 C15 129.1(6) . . ?
O2 C14 Y1 53.2(3) . . ?
N2 C14 Y1 63.1(4) . . ?
C15 C14 Y1 167.3(5) . . ?
O1 C1 N1 115.0(6) . . ?
O1 C1 C2 115.0(6) . . ?
N1 C1 C2 130.0(6) . . ?
O1 C1 Y1 53.3(3) . . ?
N1 C1 Y1 61.8(3) . . ?
C2 C1 Y1 167.8(5) . . ?
C37 C32 N3 123.1(7) . . ?
C37 C32 C33 120.1(7) . . ?
N3 C32 C33 116.6(6) . . ?
C32 C37 C36 118.8(8) . . ?
C32 C37 C39 121.4(7) . . ?
C36 C37 C39 119.5(8) . . ?
N3 C27 O3 114.8(6) . . ?
N3 C27 C28 127.7(6) . . ?
O3 C27 C28 117.5(6) . . ?
N3 C27 Y1 59.7(3) . . ?
O3 C27 Y1 55.5(3) . . ?
C28 C27 Y1 169.1(5) . . ?
C21 C20 C19 119.9(8) . . ?
C21 C20 C25 119.2(8) . . ?
C19 C20 C25 120.8(7) . . ?
C6 C11 C10 118.4(7) . . ?
C6 C11 C13 121.8(7) . . ?
C10 C11 C13 119.9(7) . . ?
C19 C24 C23 118.3(8) . . ?
C19 C24 C26 122.1(7) . . ?
C23 C24 C26 119.5(7) . . ?
C34 C33 C32 118.2(8) . . ?
C34 C33 C38 121.0(8) . . ?
C32 C33 C38 120.7(7) . . ?
C11 C6 C7 121.6(7) . . ?
C11 C6 N1 120.0(6) . . ?
C7 C6 N1 118.5(6) . . ?
C20 C21 C22 120.1(9) . . ?
C24 C19 C20 120.2(7) . . ?
C24 C19 N2 120.7(6) . . ?
C20 C19 N2 118.9(6) . . ?
C35 C34 C33 121.1(9) . . ?
C8 C7 C6 118.6(7) . . ?
C8 C7 C12 119.5(7) . . ?
C6 C7 C12 121.9(7) . . ?
C16 C15 C18 109.3(16) . . ?
C16 C15 C17 110.6(16) . . ?
C18 C15 C17 104.7(15) . . ?
C16 C15 C14 115.4(8) . . ?
C18 C15 C14 110.1(7) . . ?
C17 C15 C14 106.3(7) . . ?
C4 C2 C5 108.5(8) . . ?
C4 C2 C3 109.5(9) . . ?
C5 C2 C3 108.9(7) . . ?
C4 C2 C1 107.0(7) . . ?
C5 C2 C1 116.6(6) . . ?
C3 C2 C1 106.1(7) . . ?
C7 C8 C9 120.1(8) . . ?
C22 C23 C24 121.4(8) . . ?
C35 C36 C37 122.4(9) . . ?
C36 C35 C34 119.4(8) . . ?
C23 C22 C21 120.0(8) . . ?
C9 C10 C11 121.0(8) . . ?
C10 C9 C8 120.2(8) . . ?

loop_
_geom_bond_atom_site_label_1
_geom_bond_atom_site_label_2
_geom_bond_distance
_geom_bond_site_symmetry_2
_geom_bond_publ_flag
Y1 O1 2.260(4) . ?
Y1 O2 2.270(4) . ?
Y1 O3 2.304(4) 2_656 ?
Y1 O3 2.384(4) . ?
Y1 N1 2.449(5) . ?
Y1 N3 2.483(5) . ?
Y1 N2 2.492(5) . ?
Y1 C1 2.779(7) . ?
Y1 C14 2.793(7) . ?
Y1 C27 2.871(7) . ?
Y1 Y1 3.8440(16) 2_656 ?
O2 C14 1.286(8) . ?
O3 C27 1.327(8) . ?
O3 Y1 2.304(4) 2_656 ?
O1 C1 1.286(8) . ?
N2 C14 1.309(9) . ?
N2 C19 1.416(9) . ?
N3 C27 1.302(9) . ?
N3 C32 1.402(9) . ?
N1 C1 1.299(9) . ?
N1 C6 1.442(9) . ?
C28 C29 1.503(10) . ?
C28 C31 1.537(10) . ?
C28 C30 1.540(10) . ?
C28 C27 1.545(9) . ?
C14 C15 1.563(10) . ?
C1 C2 1.542(10) . ?
C32 C37 1.391(11) . ?
C32 C33 1.411(11) . ?
C37 C36 1.392(12) . ?
C37 C39 1.468(12) . ?
C20 C21 1.380(12) . ?
C20 C19 1.407(11) . ?
C20 C25 1.503(11) . ?
C11 C6 1.376(10) . ?
C11 C10 1.395(11) . ?
C11 C13 1.499(11) . ?
C24 C19 1.392(11) . ?
C24 C23 1.404(12) . ?
C24 C26 1.506(12) . ?
C33 C34 1.405(11) . ?
C33 C38 1.493(12) . ?
C6 C7 1.406(10) . ?
C21 C22 1.389(14) . ?
C34 C35 1.380(14) . ?
C7 C8 1.380(11) . ?
C7 C12 1.478(12) . ?
C15 C16 1.438(16) . ?
C15 C18 1.452(16) . ?
C15 C17 1.454(16) . ?
C2 C4 1.509(15) . ?
C2 C5 1.521(11) . ?
C2 C3 1.524(14) . ?
C8 C9 1.392(13) . ?
C23 C22 1.369(14) . ?
C36 C35 1.350(14) . ?
C10 C9 1.370(13) . ?

loop_
_platon_squeeze_void_nr
_platon_squeeze_void_average_x
_platon_squeeze_void_average_y
_platon_squeeze_void_average_z
_platon_squeeze_void_volume
_platon_squeeze_void_count_electrons
1 0.000 -0.001 0.000 424.2 41.6
